data_7707385
loop_
_publ_author_name
'Dissem, Nour'
'Essalhi, Mohamed'
'Ferhi, Najmeddine'
'Abidi, Adela'
'Maris, Thierry'
'Duong, Adam'

_publ_section_title
;
 Flexible and porous 2D layered structures based on mixed-linker
 metal-organic frameworks for gas sorption studies.
;
_journal_issue 25
_journal_name_full 'Dalton transactions (Cambridge, England : 2003)'
_journal_page_first 8727
_journal_page_last 8735
_journal_paper_doi 10.1039/d1dt00426c
_journal_volume 50
_journal_year 2021
_chemical_formula_moiety 'C44 H44 N4 O8 Zn, 2(C H2 Cl2)'
_chemical_formula_sum 'C46 H48 Cl4 N4 O8 Zn'
_chemical_formula_weight 992.05
_space_group_crystal_system triclinic
_space_group_IT_number 2
_space_group_name_Hall '-P 1'
_space_group_name_H-M_alt 'P -1'
_atom_sites_solution_hydrogens geom
_atom_sites_solution_primary dual
_audit_creation_date 2020-02-07
_audit_creation_method
;
Olex2 1.3
(compiled Nov 21 2019 18:26:39 for OlexSys, GUI svn.r6003)
;
_audit_update_record
;
2020-11-22 deposited with the CCDC.	2021-05-13 downloaded from the CCDC.
;
_cell_angle_alpha 96.284(4)
_cell_angle_beta 99.271(4)
_cell_angle_gamma 110.636(4)
_cell_formula_units_Z 1
_cell_length_a 8.2596(5)
_cell_length_b 9.9708(6)
_cell_length_c 15.6266(9)
_cell_measurement_reflns_used 3417
_cell_measurement_temperature 100
_cell_measurement_theta_max 69.978
_cell_measurement_theta_min 2.913
_cell_volume 1169.21(13)
_computing_cell_refinement
;
SAINT (2017) V8.38A; Integration Software for Single Crystal Data.
Bruker AXS Inc., Madison, WI 53719-1173.
;
_computing_data_collection
;
APEX 3 (2019) Bruker AXS Inc., Madison, WI 53719-1173.
;
_computing_data_reduction
;
SAINT (2017) V8.38A; Integration Software for Single Crystal Data.
Bruker AXS Inc., Madison, WI 53719-1173.
;
_computing_molecular_graphics 'Olex2 1.3 (Dolomanov et al., 2009)'
_computing_publication_material 'Olex2 1.3 (Dolomanov et al., 2009)'
_computing_structure_refinement 'XL  (Sheldrick, 2008)'
_computing_structure_solution 'SHELXT 2014/5 (Sheldrick, 2014)'
_diffrn_ambient_temperature 100
_diffrn_detector 'CCD area detector'
_diffrn_detector_area_resol_mean 8.3
_diffrn_detector_type 'Bruker APEX2 CCD'
_diffrn_measured_fraction_theta_full 0.957
_diffrn_measured_fraction_theta_max 0.946
_diffrn_measurement_device 'three-circle diffractometer'
_diffrn_measurement_device_type 'Bruker Smart APEX'
_diffrn_measurement_method '\w scans'
_diffrn_radiation_collimation 'Focusing mirrors'
_diffrn_radiation_monochromator 'Quazar MX Mirror Optics'
_diffrn_radiation_probe x-ray
_diffrn_radiation_type CuK\a
_diffrn_radiation_wavelength 1.54178
_diffrn_reflns_av_R_equivalents 0.0328
_diffrn_reflns_av_unetI/netI 0.0402
_diffrn_reflns_Laue_measured_fraction_full 0.957
_diffrn_reflns_Laue_measured_fraction_max 0.946
_diffrn_reflns_limit_h_max 10
_diffrn_reflns_limit_h_min -10
_diffrn_reflns_limit_k_max 11
_diffrn_reflns_limit_k_min -12
_diffrn_reflns_limit_l_max 19
_diffrn_reflns_limit_l_min -19
_diffrn_reflns_number 10190
_diffrn_reflns_point_group_measured_fraction_full 0.957
_diffrn_reflns_point_group_measured_fraction_max 0.946
_diffrn_reflns_theta_full 67.679
_diffrn_reflns_theta_max 70.062
_diffrn_reflns_theta_min 2.913
_diffrn_source 'Microfocus Source'
_diffrn_source_current 0.65
_diffrn_source_power 0.02912
_diffrn_source_target Cu
_diffrn_source_type 'Incoatec I\mS High Brilliance Microsource'
_diffrn_source_voltage 44.8
_exptl_absorpt_coefficient_mu 3.296
_exptl_absorpt_correction_T_max 0.7533
_exptl_absorpt_correction_T_min 0.6552
_exptl_absorpt_correction_type multi-scan
_exptl_absorpt_process_details
;
SADABS-2016/2 (Bruker,2016/2) was used for absorption correction.
wR2(int) was 0.0831 before and 0.0453 after correction.
The Ratio of minimum to maximum transmission is 0.8698.
The \l/2 correction factor is Not present.
;
_exptl_crystal_colour 'clear light colourless'
_exptl_crystal_colour_lustre clear
_exptl_crystal_colour_modifier light
_exptl_crystal_colour_primary colourless
_exptl_crystal_density_diffrn 1.409
_exptl_crystal_description block
_exptl_crystal_F_000 514
_exptl_crystal_size_max 0.12
_exptl_crystal_size_mid 0.071
_exptl_crystal_size_min 0.067
_refine_diff_density_max 0.894
_refine_diff_density_min -1.094
_refine_diff_density_rms 0.074
_refine_ls_extinction_method none
_refine_ls_goodness_of_fit_ref 1.065
_refine_ls_hydrogen_treatment constr
_refine_ls_matrix_type full
_refine_ls_number_parameters 287
_refine_ls_number_reflns 4192
_refine_ls_number_restraints 0
_refine_ls_restrained_S_all 1.065
_refine_ls_R_factor_all 0.0581
_refine_ls_R_factor_gt 0.0534
_refine_ls_shift/su_max 0.000
_refine_ls_shift/su_mean 0.000
_refine_ls_structure_factor_coef Fsqd
_refine_ls_weighting_details 'w=1/[\s^2^(Fo^2^)+(0.0679P)^2^+1.4452P] where P=(Fo^2^+2Fc^2^)/3'
_refine_ls_weighting_scheme calc
_refine_ls_wR_factor_gt 0.1368
_refine_ls_wR_factor_ref 0.1405
_reflns_Friedel_coverage 0.000
_reflns_number_gt 3727
_reflns_number_total 4192
_reflns_threshold_expression 'I > 2\s(I)'
_cod_data_source_file d1dt00426c2.cif
_cod_data_source_block ada256
_cod_depositor_comments
;
The following automatic conversions were performed:

data item '_diffrn_radiation_probe' value 'X-ray' was changed to
'x-ray' in accordance with the
/home/data/users/saulius/crontab/automatic-downloads/rss-feeds/RSC/lib/dictionaries/cif_core.dic
dictionary named 'cif_core.dic' version 2.4.2 last updated on
2011-04-26.

Automatic conversion script
Id: cif_fix_values 7556 2019-12-06 15:28:31Z antanas 

 Adding full bibliography for 7707385--7707390.cif.
;
_cod_original_cell_volume 1169.21(12)
_cod_database_code 7707385
_shelx_shelxl_version_number 2018/3
_shelx_space_group_comment
;
The symmetry employed for this shelxl refinement is uniquely defined
by the following loop, which should always be used as a source of
symmetry information in preference to the above space-group names.
They are only intended as comments.
;
_shelx_estimated_absorpt_t_max 0.809
_shelx_estimated_absorpt_t_min 0.693
_olex2_refinement_description
;
1. Fixed Uiso
 At 1.2 times of:
  All C(H) groups, All C(H,H) groups, All N(H) groups
 At 1.5 times of:
  All O(H) groups
2.a Ternary CH refined with riding coordinates:
 N1(H1), N2(H2A)
2.b Secondary CH2 refined with riding coordinates:
 C18(H18A,H18B), C19(H19A,H19B), C20(H20A,H20B), C21(H21A,H21B), C22(H22A,
 H22B), C1A(H1AA,H1AB)
2.c Aromatic/amide H refined with riding coordinates:
 C3(H3), C4(H4), C6(H6), C7(H7), C9(H9), C12(H12), C13(H13), C15(H15), C16(H16)
2.d Idealised tetrahedral OH refined as rotating group:
 O2(H2)
;
_olex2_submission_special_instructions 'No special instructions were received'

loop_
_space_group_symop_operation_xyz
'x, y, z'
'-x, -y, -z'

loop_
_atom_site_label
_atom_site_type_symbol
_atom_site_fract_x
_atom_site_fract_y
_atom_site_fract_z
_atom_site_U_iso_or_equiv
_atom_site_adp_type
_atom_site_occupancy
_atom_site_site_symmetry_order
_atom_site_calc_flag
_atom_site_refinement_flags_posn
_atom_site_refinement_flags_adp
_atom_site_refinement_flags_occupancy
_atom_site_disorder_assembly
_atom_site_disorder_group
Zn1 Zn 1.000000 1.000000 1.000000 0.01961(16) Uani 1 2 d S . P . .
O1 O 0.5732(3) 0.8534(2) 0.16626(14) 0.0308(5) Uani 1 1 d . . . . .
O2 O 0.4327(3) 0.6248(2) 0.09106(13) 0.0267(4) Uani 1 1 d . . . . .
H2 H 0.486034 0.658355 0.053523 0.040 Uiso 1 1 calc R U . . .
O3 O 0.6139(2) 0.7128(2) 0.97518(12) 0.0231(4) Uani 1 1 d . . . . .
O4 O 0.7235(2) 0.9207(2) 0.92536(13) 0.0237(4) Uani 1 1 d . . . . .
N1 N 1.0752(3) 1.0332(3) 0.88042(16) 0.0310(6) Uani 1 1 d . . . . .
H1 H 1.203621 1.087642 0.894124 0.037 Uiso 1 1 calc R U . . .
N2 N 1.0090(3) 0.7913(3) 0.96988(18) 0.0312(6) Uani 1 1 d . . . . .
H2A H 0.887395 0.721520 0.946465 0.037 Uiso 1 1 calc R U . . .
C1 C 0.4697(4) 0.7288(3) 0.15935(18) 0.0229(6) Uani 1 1 d . . . . .
C2 C 0.3689(4) 0.6795(3) 0.22893(18) 0.0221(6) Uani 1 1 d . . . . .
C3 C 0.3631(4) 0.7825(3) 0.29448(18) 0.0249(6) Uani 1 1 d . . . . .
H3 H 0.425426 0.880942 0.295882 0.030 Uiso 1 1 calc R U . . .
C4 C 0.2655(4) 0.7402(3) 0.35770(18) 0.0244(6) Uani 1 1 d . . . . .
H4 H 0.261376 0.810474 0.400736 0.029 Uiso 1 1 calc R U . . .
C5 C 0.1725(3) 0.5920(3) 0.35736(18) 0.0227(6) Uani 1 1 d . . . . .
C6 C 0.1818(4) 0.4891(3) 0.29227(18) 0.0253(6) Uani 1 1 d . . . . .
H6 H 0.122634 0.390490 0.291858 0.030 Uiso 1 1 calc R U . . .
C7 C 0.2777(4) 0.5313(3) 0.22831(18) 0.0243(6) Uani 1 1 d . . . . .
H7 H 0.281463 0.461354 0.184977 0.029 Uiso 1 1 calc R U . . .
C8 C 0.0762(4) 0.5455(3) 0.42822(18) 0.0243(6) Uani 1 1 d . . . . .
C9 C 0.1677(4) 0.6033(3) 0.51519(18) 0.0253(6) Uani 1 1 d . . . . .
H9 H 0.281411 0.673964 0.525411 0.030 Uiso 1 1 calc R U . . .
C10 C 0.0973(4) 0.5606(3) 0.58791(18) 0.0239(6) Uani 1 1 d . . . . .
C11 C 0.2161(4) 0.6209(3) 0.67679(18) 0.0229(6) Uani 1 1 d . . . . .
C12 C 0.2369(4) 0.5304(3) 0.73619(18) 0.0232(6) Uani 1 1 d . . . . .
H12 H 0.167329 0.431418 0.722545 0.028 Uiso 1 1 calc R U . . .
C13 C 0.3603(4) 0.5865(3) 0.81539(18) 0.0219(6) Uani 1 1 d . . . . .
H13 H 0.371805 0.525114 0.854663 0.026 Uiso 1 1 calc R U . . .
C14 C 0.4672(3) 0.7342(3) 0.83650(17) 0.0200(5) Uani 1 1 d . . . . .
C15 C 0.4453(4) 0.8256(3) 0.77805(18) 0.0220(6) Uani 1 1 d . . . . .
H15 H 0.514771 0.924669 0.791890 0.026 Uiso 1 1 calc R U . . .
C16 C 0.3204(4) 0.7697(3) 0.69944(18) 0.0238(6) Uani 1 1 d . . . . .
H16 H 0.305822 0.831929 0.661291 0.029 Uiso 1 1 calc R U . . .
C17 C 0.6104(3) 0.7947(3) 0.91961(17) 0.0204(5) Uani 1 1 d . . . . .
C18 C 0.9932(4) 1.1195(4) 0.8287(2) 0.0425(9) Uani 1 1 d . . . . .
H18A H 0.867415 1.062921 0.807865 0.051 Uiso 1 1 calc R U . . .
H18B H 1.045014 1.136673 0.777568 0.051 Uiso 1 1 calc R U . . .
C19 C 1.0434(4) 0.8889(4) 0.8331(2) 0.0403(8) Uani 1 1 d . . . . .
H19A H 1.107417 0.897699 0.785783 0.048 Uiso 1 1 calc R U . . .
H19B H 0.918046 0.838226 0.807394 0.048 Uiso 1 1 calc R U . . .
C20 C 1.1051(4) 0.8038(4) 0.8968(2) 0.0415(9) Uani 1 1 d . . . . .
H20A H 1.083723 0.707277 0.865953 0.050 Uiso 1 1 calc R U . . .
H20B H 1.231431 0.852804 0.920567 0.050 Uiso 1 1 calc R U . . .
C21 C 1.0853(4) 0.7414(4) 1.0453(3) 0.0413(9) Uani 1 1 d . . . . .
H21A H 1.207457 0.806925 1.068186 0.050 Uiso 1 1 calc R U . . .
H21B H 1.084318 0.645193 1.026178 0.050 Uiso 1 1 calc R U . . .
C22 C 0.9819(5) 0.7357(4) 1.1183(3) 0.0463(10) Uani 1 1 d . . . . .
H22A H 0.856912 0.685038 1.091932 0.056 Uiso 1 1 calc R U . . .
H22B H 1.015115 0.677765 1.158603 0.056 Uiso 1 1 calc R U . . .
Cl1A Cl 0.1685(2) 0.15513(18) 0.59105(10) 0.0930(5) Uani 1 1 d . . . . .
Cl2A Cl 0.3195(2) 0.2334(3) 0.43961(10) 0.1506(11) Uani 1 1 d . . . . .
C1A C 0.3028(8) 0.2914(7) 0.5462(4) 0.0855(18) Uani 1 1 d . . . . .
H1AA H 0.420331 0.332056 0.583978 0.103 Uiso 1 1 calc R U . . .
H1AB H 0.256840 0.368469 0.545150 0.103 Uiso 1 1 calc R U . . .

loop_
_atom_site_aniso_label
_atom_site_aniso_U_11
_atom_site_aniso_U_22
_atom_site_aniso_U_33
_atom_site_aniso_U_23
_atom_site_aniso_U_13
_atom_site_aniso_U_12
Zn1 0.0201(3) 0.0204(3) 0.0181(3) 0.00364(19) 0.00528(19) 0.0068(2)
O1 0.0320(11) 0.0264(11) 0.0335(11) 0.0061(9) 0.0179(9) 0.0054(9)
O2 0.0319(11) 0.0271(11) 0.0225(10) 0.0071(8) 0.0122(8) 0.0092(9)
O3 0.0216(10) 0.0270(10) 0.0189(9) 0.0076(8) 0.0046(7) 0.0058(8)
O4 0.0176(9) 0.0238(10) 0.0243(10) 0.0042(8) 0.0008(7) 0.0031(8)
N1 0.0210(12) 0.0464(16) 0.0196(12) 0.0053(11) 0.0061(10) 0.0050(11)
N2 0.0225(13) 0.0209(12) 0.0448(15) -0.0001(11) 0.0007(11) 0.0063(10)
C1 0.0206(13) 0.0274(15) 0.0235(14) 0.0080(11) 0.0069(11) 0.0104(11)
C2 0.0205(13) 0.0249(14) 0.0210(13) 0.0065(11) 0.0044(10) 0.0079(11)
C3 0.0222(14) 0.0258(14) 0.0241(14) 0.0068(11) 0.0059(11) 0.0048(11)
C4 0.0248(14) 0.0249(14) 0.0195(13) 0.0011(11) 0.0050(11) 0.0052(11)
C5 0.0181(13) 0.0264(14) 0.0184(13) 0.0049(11) 0.0020(10) 0.0028(11)
C6 0.0250(14) 0.0240(14) 0.0225(14) 0.0059(11) 0.0060(11) 0.0029(11)
C7 0.0230(14) 0.0266(15) 0.0213(13) 0.0033(11) 0.0047(11) 0.0072(11)
C8 0.0254(14) 0.0250(14) 0.0188(13) 0.0030(11) 0.0047(11) 0.0051(12)
C9 0.0209(13) 0.0255(14) 0.0221(14) 0.0020(11) 0.0051(11) 0.0004(11)
C10 0.0229(14) 0.0245(14) 0.0197(13) 0.0024(11) 0.0034(11) 0.0047(11)
C11 0.0194(13) 0.0276(15) 0.0178(13) 0.0026(11) 0.0059(10) 0.0037(11)
C12 0.0220(14) 0.0209(13) 0.0217(13) 0.0016(11) 0.0061(11) 0.0023(11)
C13 0.0222(13) 0.0229(14) 0.0211(13) 0.0062(11) 0.0076(11) 0.0072(11)
C14 0.0162(12) 0.0247(14) 0.0186(13) 0.0025(11) 0.0066(10) 0.0062(11)
C15 0.0205(13) 0.0206(13) 0.0215(13) 0.0031(11) 0.0058(11) 0.0034(11)
C16 0.0251(14) 0.0262(14) 0.0191(13) 0.0071(11) 0.0054(11) 0.0074(11)
C17 0.0169(12) 0.0266(14) 0.0189(12) 0.0027(11) 0.0079(10) 0.0081(11)
C18 0.0283(17) 0.068(2) 0.0281(16) 0.0248(17) 0.0044(13) 0.0111(16)
C19 0.0279(16) 0.057(2) 0.0278(16) -0.0093(15) 0.0083(13) 0.0099(15)
C20 0.0267(16) 0.0387(19) 0.051(2) -0.0156(16) 0.0078(15) 0.0104(14)
C21 0.0265(16) 0.0236(15) 0.067(2) 0.0109(16) -0.0044(15) 0.0067(13)
C22 0.0296(17) 0.045(2) 0.059(2) 0.0330(18) -0.0006(16) 0.0051(15)
Cl1A 0.0753(9) 0.0998(11) 0.0812(9) -0.0037(8) 0.0249(7) 0.0081(8)
Cl2A 0.0818(11) 0.338(4) 0.0627(9) 0.0483(14) 0.0273(8) 0.1076(16)
C1A 0.106(4) 0.119(5) 0.085(4) 0.047(4) 0.048(3) 0.086(4)

loop_
_atom_type_symbol
_atom_type_description
_atom_type_scat_dispersion_real
_atom_type_scat_dispersion_imag
_atom_type_scat_source
C C 0.0181 0.0091 'International Tables Vol C Tables 4.2.6.8 and 6.1.1.4'
H H 0.0000 0.0000 'International Tables Vol C Tables 4.2.6.8 and 6.1.1.4'
Cl Cl 0.3639 0.7018 'International Tables Vol C Tables 4.2.6.8 and 6.1.1.4'
N N 0.0311 0.0180 'International Tables Vol C Tables 4.2.6.8 and 6.1.1.4'
O O 0.0492 0.0322 'International Tables Vol C Tables 4.2.6.8 and 6.1.1.4'
Zn Zn -1.5491 0.6778 'International Tables Vol C Tables 4.2.6.8 and 6.1.1.4'

loop_
_geom_angle_atom_site_label_1
_geom_angle_atom_site_label_2
_geom_angle_atom_site_label_3
_geom_angle
_geom_angle_site_symmetry_1
_geom_angle_site_symmetry_3
_geom_angle_publ_flag
O4 Zn1 O4 180.0 2_777 . ?
N1 Zn1 O4 86.91(9) 2_777 2_777 ?
N1 Zn1 O4 86.91(8) . . ?
N1 Zn1 O4 93.09(9) . 2_777 ?
N1 Zn1 O4 93.09(9) 2_777 . ?
N1 Zn1 N1 180.0 . 2_777 ?
N1 Zn1 N2 94.48(11) 2_777 . ?
N1 Zn1 N2 85.52(11) 2_777 2_777 ?
N1 Zn1 N2 94.48(11) . 2_777 ?
N1 Zn1 N2 85.52(11) . . ?
N2 Zn1 O4 91.16(9) . . ?
N2 Zn1 O4 88.84(9) . 2_777 ?
N2 Zn1 O4 91.16(9) 2_777 2_777 ?
N2 Zn1 O4 88.84(9) 2_777 . ?
N2 Zn1 N2 180.00(15) . 2_777 ?
C1 O2 H2 109.5 . . ?
C17 O4 Zn1 124.82(18) . . ?
Zn1 N1 H1 107.0 . . ?
C18 N1 Zn1 115.5(2) . . ?
C18 N1 H1 107.0 . . ?
C19 N1 Zn1 105.6(2) . . ?
C19 N1 H1 107.0 . . ?
C19 N1 C18 114.3(3) . . ?
Zn1 N2 H2A 107.9 . . ?
C20 N2 Zn1 103.6(2) . . ?
C20 N2 H2A 107.9 . . ?
C21 N2 Zn1 114.4(2) . . ?
C21 N2 H2A 107.9 . . ?
C21 N2 C20 114.7(3) . . ?
O1 C1 O2 124.6(3) . . ?
O1 C1 C2 122.2(3) . . ?
O2 C1 C2 113.2(2) . . ?
C3 C2 C1 119.4(3) . . ?
C3 C2 C7 119.3(3) . . ?
C7 C2 C1 121.2(3) . . ?
C2 C3 H3 119.6 . . ?
C4 C3 C2 120.7(3) . . ?
C4 C3 H3 119.6 . . ?
C3 C4 H4 119.8 . . ?
C3 C4 C5 120.4(3) . . ?
C5 C4 H4 119.8 . . ?
C4 C5 C8 120.7(3) . . ?
C6 C5 C4 118.5(3) . . ?
C6 C5 C8 120.7(3) . . ?
C5 C6 H6 119.4 . . ?
C7 C6 C5 121.1(3) . . ?
C7 C6 H6 119.4 . . ?
C2 C7 H7 120.0 . . ?
C6 C7 C2 119.9(3) . . ?
C6 C7 H7 120.0 . . ?
C9 C8 C5 117.6(2) . . ?
C9 C8 C10 118.7(3) . 2_566 ?
C10 C8 C5 123.5(2) 2_566 . ?
C8 C9 H9 118.3 . . ?
C8 C9 C10 123.4(3) . . ?
C10 C9 H9 118.3 . . ?
C8 C10 C11 124.3(3) 2_566 . ?
C9 C10 C8 117.9(3) . 2_566 ?
C9 C10 C11 117.5(2) . . ?
C12 C11 C10 121.4(3) . . ?
C12 C11 C16 118.5(3) . . ?
C16 C11 C10 119.8(3) . . ?
C11 C12 H12 119.6 . . ?
C13 C12 C11 120.7(3) . . ?
C13 C12 H12 119.6 . . ?
C12 C13 H13 119.8 . . ?
C12 C13 C14 120.4(3) . . ?
C14 C13 H13 119.8 . . ?
C13 C14 C15 119.1(2) . . ?
C13 C14 C17 120.9(2) . . ?
C15 C14 C17 119.9(2) . . ?
C14 C15 H15 119.8 . . ?
C16 C15 C14 120.3(3) . . ?
C16 C15 H15 119.8 . . ?
C11 C16 H16 119.6 . . ?
C15 C16 C11 120.8(3) . . ?
C15 C16 H16 119.6 . . ?
O3 C17 C14 118.0(2) . . ?
O4 C17 O3 125.0(2) . . ?
O4 C17 C14 116.9(2) . . ?
N1 C18 H18A 109.0 . . ?
N1 C18 H18B 109.0 . . ?
N1 C18 C22 113.0(3) . 2_777 ?
H18A C18 H18B 107.8 . . ?
C22 C18 H18A 109.0 2_777 . ?
C22 C18 H18B 109.0 2_777 . ?
N1 C19 H19A 109.9 . . ?
N1 C19 H19B 109.9 . . ?
N1 C19 C20 109.0(3) . . ?
H19A C19 H19B 108.3 . . ?
C20 C19 H19A 109.9 . . ?
C20 C19 H19B 109.9 . . ?
N2 C20 C19 110.2(3) . . ?
N2 C20 H20A 109.6 . . ?
N2 C20 H20B 109.6 . . ?
C19 C20 H20A 109.6 . . ?
C19 C20 H20B 109.6 . . ?
H20A C20 H20B 108.1 . . ?
N2 C21 H21A 109.4 . . ?
N2 C21 H21B 109.4 . . ?
N2 C21 C22 111.4(3) . . ?
H21A C21 H21B 108.0 . . ?
C22 C21 H21A 109.4 . . ?
C22 C21 H21B 109.4 . . ?
C18 C22 C21 116.4(3) 2_777 . ?
C18 C22 H22A 108.2 2_777 . ?
C18 C22 H22B 108.2 2_777 . ?
C21 C22 H22A 108.2 . . ?
C21 C22 H22B 108.2 . . ?
H22A C22 H22B 107.3 . . ?
Cl1A C1A Cl2A 113.8(4) . . ?
Cl1A C1A H1AA 108.8 . . ?
Cl1A C1A H1AB 108.8 . . ?
Cl2A C1A H1AA 108.8 . . ?
Cl2A C1A H1AB 108.8 . . ?
H1AA C1A H1AB 107.7 . . ?

loop_
_geom_bond_atom_site_label_1
_geom_bond_atom_site_label_2
_geom_bond_distance
_geom_bond_site_symmetry_2
_geom_bond_publ_flag
Zn1 O4 2.2061(19) . ?
Zn1 O4 2.2061(19) 2_777 ?
Zn1 N1 2.086(2) . ?
Zn1 N1 2.086(2) 2_777 ?
Zn1 N2 2.112(2) . ?
Zn1 N2 2.112(2) 2_777 ?
O1 C1 1.216(3) . ?
O2 H2 0.8200 . ?
O2 C1 1.318(3) . ?
O3 C17 1.259(3) . ?
O4 C17 1.257(3) . ?
N1 H1 0.9800 . ?
N1 C18 1.496(4) . ?
N1 C19 1.457(5) . ?
N2 H2A 0.9800 . ?
N2 C20 1.484(4) . ?
N2 C21 1.465(4) . ?
C1 C2 1.496(4) . ?
C2 C3 1.388(4) . ?
C2 C7 1.400(4) . ?
C3 H3 0.9300 . ?
C3 C4 1.383(4) . ?
C4 H4 0.9300 . ?
C4 C5 1.404(4) . ?
C5 C6 1.395(4) . ?
C5 C8 1.487(4) . ?
C6 H6 0.9300 . ?
C6 C7 1.384(4) . ?
C7 H7 0.9300 . ?
C8 C9 1.393(4) . ?
C8 C10 1.412(4) 2_566 ?
C9 H9 0.9300 . ?
C9 C10 1.398(4) . ?
C10 C11 1.488(4) . ?
C11 C12 1.395(4) . ?
C11 C16 1.399(4) . ?
C12 H12 0.9300 . ?
C12 C13 1.387(4) . ?
C13 H13 0.9300 . ?
C13 C14 1.393(4) . ?
C14 C15 1.394(4) . ?
C14 C17 1.510(4) . ?
C15 H15 0.9300 . ?
C15 C16 1.386(4) . ?
C16 H16 0.9300 . ?
C18 H18A 0.9700 . ?
C18 H18B 0.9700 . ?
C18 C22 1.512(6) 2_777 ?
C19 H19A 0.9700 . ?
C19 H19B 0.9700 . ?
C19 C20 1.517(5) . ?
C20 H20A 0.9700 . ?
C20 H20B 0.9700 . ?
C21 H21A 0.9700 . ?
C21 H21B 0.9700 . ?
C21 C22 1.525(6) . ?
C22 H22A 0.9700 . ?
C22 H22B 0.9700 . ?
Cl1A C1A 1.721(6) . ?
Cl2A C1A 1.746(6) . ?
C1A H1AA 0.9700 . ?
C1A H1AB 0.9700 . ?

loop_
_geom_torsion_atom_site_label_1
_geom_torsion_atom_site_label_2
_geom_torsion_atom_site_label_3
_geom_torsion_atom_site_label_4
_geom_torsion
_geom_torsion_site_symmetry_1
_geom_torsion_site_symmetry_2
_geom_torsion_site_symmetry_3
_geom_torsion_site_symmetry_4
_geom_torsion_publ_flag
Zn1 O4 C17 O3 24.9(4) . . . . ?
Zn1 O4 C17 C14 -150.73(18) . . . . ?
Zn1 N1 C18 C22 53.3(3) . . . 2_777 ?
Zn1 N1 C19 C20 -42.3(3) . . . . ?
Zn1 N2 C20 C19 -41.1(3) . . . . ?
Zn1 N2 C21 C22 58.9(3) . . . . ?
O1 C1 C2 C3 13.7(4) . . . . ?
O1 C1 C2 C7 -167.5(3) . . . . ?
O2 C1 C2 C3 -165.5(2) . . . . ?
O2 C1 C2 C7 13.3(4) . . . . ?
N1 C19 C20 N2 58.9(3) . . . . ?
N2 C21 C22 C18 -73.6(4) . . . 2_777 ?
C1 C2 C3 C4 177.6(3) . . . . ?
C1 C2 C7 C6 -178.3(3) . . . . ?
C2 C3 C4 C5 0.9(4) . . . . ?
C3 C2 C7 C6 0.5(4) . . . . ?
C3 C4 C5 C6 0.3(4) . . . . ?
C3 C4 C5 C8 176.3(3) . . . . ?
C4 C5 C6 C7 -1.1(4) . . . . ?
C4 C5 C8 C9 -49.7(4) . . . . ?
C4 C5 C8 C10 134.7(3) . . . 2_566 ?
C5 C6 C7 C2 0.7(4) . . . . ?
C5 C8 C9 C10 -175.1(3) . . . . ?
C6 C5 C8 C9 126.2(3) . . . . ?
C6 C5 C8 C10 -49.4(4) . . . 2_566 ?
C7 C2 C3 C4 -1.3(4) . . . . ?
C8 C5 C6 C7 -177.1(3) . . . . ?
C8 C9 C10 C8 -0.7(5) . . . 2_566 ?
C8 C9 C10 C11 174.2(3) . . . . ?
C8 C10 C11 C12 45.9(4) 2_566 . . . ?
C8 C10 C11 C16 -139.2(3) 2_566 . . . ?
C9 C10 C11 C12 -128.6(3) . . . . ?
C9 C10 C11 C16 46.3(4) . . . . ?
C10 C8 C9 C10 0.7(5) 2_566 . . . ?
C10 C11 C12 C13 173.9(3) . . . . ?
C10 C11 C16 C15 -173.2(3) . . . . ?
C11 C12 C13 C14 -0.8(4) . . . . ?
C12 C11 C16 C15 1.8(4) . . . . ?
C12 C13 C14 C15 1.7(4) . . . . ?
C12 C13 C14 C17 -175.8(2) . . . . ?
C13 C14 C15 C16 -0.9(4) . . . . ?
C13 C14 C17 O3 -10.0(4) . . . . ?
C13 C14 C17 O4 165.9(2) . . . . ?
C14 C15 C16 C11 -0.8(4) . . . . ?
C15 C14 C17 O3 172.5(2) . . . . ?
C15 C14 C17 O4 -11.6(4) . . . . ?
C16 C11 C12 C13 -1.0(4) . . . . ?
C17 C14 C15 C16 176.6(2) . . . . ?
C18 N1 C19 C20 -170.3(3) . . . . ?
C19 N1 C18 C22 176.1(3) . . . 2_777 ?
C20 N2 C21 C22 178.4(3) . . . . ?
C21 N2 C20 C19 -166.6(3) . . . . ?
